data_4516005
loop_
_publ_author_name
'Liu, Qing-Xiang'
'Hu, Ze-Liang'
'Yu, Shao-Cong'
'Zhao, Zhi-Xiang'
'Wei, Deng-Che'
'Li, Hui-Long'

_publ_section_title
;
 NHC Pd(II) and Ag(I) Complexes: Synthesis, Structure, and Catalytic
 Activity in Three Types of C-C Coupling Reactions.
;
_journal_issue 4
_journal_name_full 'ACS omega'
_journal_page_first 4035
_journal_page_last 4047
_journal_paper_doi 10.1021/acsomega.8b00205
_journal_volume 3
_journal_year 2018
_chemical_formula_moiety 'C30 H34 Cl4 N4 Pd2'
_chemical_formula_sum 'C30 H34 Cl4 N4 Pd2'
_chemical_formula_weight 805.21
_space_group_crystal_system monoclinic
_space_group_IT_number 14
_space_group_name_Hall '-P 2ybc'
_space_group_name_H-M_alt 'P 1 21/c 1'
_atom_sites_solution_hydrogens mixed
_atom_sites_solution_primary direct
_audit_creation_date 2018-03-13
_audit_creation_method
;
Olex2 1.2-beta
(compiled 2018.02.02 svn.r3481 for OlexSys, GUI svn.r5470)
;
_cell_angle_alpha 90
_cell_angle_beta 106.4640(10)
_cell_angle_gamma 90
_cell_formula_units_Z 4
_cell_length_a 20.0687(14)
_cell_length_b 8.9504(6)
_cell_length_c 18.1404(13)
_cell_measurement_reflns_used 9914
_cell_measurement_temperature 296(2)
_cell_measurement_theta_max 27.90
_cell_measurement_theta_min 2.56
_cell_volume 3124.8(4)
_computing_molecular_graphics 'Olex2 (Dolomanov et al., 2009)'
_computing_publication_material 'Olex2 (Dolomanov et al., 2009)'
_computing_structure_refinement 'ShelXL (Sheldrick, 2015)'
_computing_structure_solution 'XS (Sheldrick, 2008)'
_diffrn_ambient_temperature 296.15
_diffrn_measured_fraction_theta_full 0.991
_diffrn_measured_fraction_theta_max 0.991
_diffrn_measurement_device_type 'CCD area detector'
_diffrn_measurement_method 'phi and omega scans'
_diffrn_radiation_monochromator graphite
_diffrn_radiation_type MoK\a
_diffrn_radiation_wavelength 0.71073
_diffrn_reflns_av_R_equivalents 0.0151
_diffrn_reflns_av_unetI/netI 0.0162
_diffrn_reflns_Laue_measured_fraction_full 0.991
_diffrn_reflns_Laue_measured_fraction_max 0.991
_diffrn_reflns_limit_h_max 23
_diffrn_reflns_limit_h_min -23
_diffrn_reflns_limit_k_max 9
_diffrn_reflns_limit_k_min -10
_diffrn_reflns_limit_l_max 14
_diffrn_reflns_limit_l_min -21
_diffrn_reflns_number 15329
_diffrn_reflns_point_group_measured_fraction_full 0.991
_diffrn_reflns_point_group_measured_fraction_max 0.991
_diffrn_reflns_theta_full 25.003
_diffrn_reflns_theta_max 25.003
_diffrn_reflns_theta_min 2.116
_exptl_absorpt_coefficient_mu 1.520
_exptl_absorpt_correction_type none
_exptl_crystal_colour brown
_exptl_crystal_colour_primary brown
_exptl_crystal_density_diffrn 1.712
_exptl_crystal_description block
_exptl_crystal_F_000 1608
_exptl_crystal_size_max 0.28
_exptl_crystal_size_mid 0.25
_exptl_crystal_size_min 0.18
_refine_diff_density_max 1.285
_refine_diff_density_min -0.867
_refine_diff_density_rms 0.101
_refine_ls_extinction_method none
_refine_ls_goodness_of_fit_ref 1.096
_refine_ls_hydrogen_treatment constr
_refine_ls_matrix_type full
_refine_ls_number_parameters 366
_refine_ls_number_reflns 5460
_refine_ls_number_restraints 9
_refine_ls_restrained_S_all 1.096
_refine_ls_R_factor_all 0.0451
_refine_ls_R_factor_gt 0.0400
_refine_ls_shift/su_max 0.001
_refine_ls_shift/su_mean 0.000
_refine_ls_structure_factor_coef Fsqd
_refine_ls_weighting_details 'w=1/[\s^2^(Fo^2^)+(0.0567P)^2^+9.4858P] where P=(Fo^2^+2Fc^2^)/3'
_refine_ls_weighting_scheme calc
_refine_ls_wR_factor_gt 0.1128
_refine_ls_wR_factor_ref 0.1166
_reflns_Friedel_coverage 0.000
_reflns_number_gt 4857
_reflns_number_total 5460
_reflns_threshold_expression 'I > 2\s(I)'
_cod_data_source_file ao8b00205_si_002.cif
_cod_data_source_block 90530a
_cod_database_code 4516005
_shelx_shelxl_version_number 2014/7
_shelx_space_group_comment
;
The symmetry employed for this shelxl refinement is uniquely defined
by the following loop, which should always be used as a source of
symmetry information in preference to the above space-group names.
They are only intended as comments.
;
_shelx_estimated_absorpt_t_max 0.771
_shelx_estimated_absorpt_t_min 0.676
_olex2_refinement_description
;
1. Fixed Uiso
 At 1.2 times of:
  All C(H) groups, All C(H,H) groups
 At 1.5 times of:
  All C(H,H,H) groups
2. Restrained distances
 H20B-H10A
 2.05 with sigma of 0.001
 H20A-H19C
 2.05 with sigma of 0.001
 H19A-H21B
 2.05 with sigma of 0.001
3. Uiso/Uaniso restraints and constraints
Uanis(C17) \\sim Ueq: with sigma of 0.01 and sigma for terminal atoms of 0.02
4.a Riding coordinates:
 C17(H17A,H17B,H17C)
4.b Secondary CH2 refined with riding coordinates:
 C8(H8A,H8B), C10(H10A,H10B), C21(H21A,H21B), C29(H29A,H29B)
4.c Aromatic/amide H refined with riding coordinates:
 C3(H3), C4(H4), C5(H5), C6(H6), C24(H24), C25(H25), C26(H26), C27(H27)
4.d Idealised Me refined as rotating group:
 C9(H9A,H9B,H9C), C18(H18A,H18B,H18C), C19(H19A,H19B,H19C), C20(H20A,H20B,
 H20C), C30(H30A,H30B,H30C)
;
_olex2_submission_special_instructions 'No special instructions were received'

loop_
_space_group_symop_operation_xyz
'x, y, z'
'-x, y+1/2, -z+1/2'
'-x, -y, -z'
'x, -y-1/2, z-1/2'

loop_
_atom_site_label
_atom_site_type_symbol
_atom_site_fract_x
_atom_site_fract_y
_atom_site_fract_z
_atom_site_U_iso_or_equiv
_atom_site_adp_type
_atom_site_occupancy
_atom_site_site_symmetry_order
_atom_site_calc_flag
_atom_site_refinement_flags_posn
_atom_site_refinement_flags_adp
Pd1 Pd 0.17330(2) 0.54418(4) 0.45871(2) 0.03992(13) Uani 1 1 d . .
Pd2 Pd 0.30154(2) 0.39040(4) 0.39639(2) 0.03725(13) Uani 1 1 d . .
Cl1 Cl 0.14111(8) 0.54374(16) 0.57200(9) 0.0554(4) Uani 1 1 d . .
Cl2 Cl 0.24634(7) 0.32692(15) 0.49342(8) 0.0494(3) Uani 1 1 d . .
Cl3 Cl 0.39524(6) 0.23138(14) 0.44573(7) 0.0444(3) Uani 1 1 d . .
Cl4 Cl 0.19866(5) 0.53269(13) 0.33805(6) 0.0336(2) Uani 1 1 d . .
N1 N 0.0463(2) 0.7235(6) 0.3965(3) 0.0520(11) Uani 1 1 d . .
N2 N 0.1344(2) 0.8621(5) 0.4536(3) 0.0415(9) Uani 1 1 d . .
N3 N 0.4019(2) 0.5476(5) 0.3321(2) 0.0360(9) Uani 1 1 d . .
N4 N 0.3423(2) 0.3823(5) 0.2520(2) 0.0420(10) Uani 1 1 d . .
C1 C 0.0209(3) 0.8676(7) 0.3954(4) 0.0548(14) Uani 1 1 d . .
C2 C 0.0762(3) 0.9568(6) 0.4320(3) 0.0484(13) Uani 1 1 d . .
C3 C 0.0682(4) 1.1100(7) 0.4442(4) 0.0635(16) Uani 1 1 d . .
H3 H 0.1058 1.1704 0.4685 0.076 Uiso 1 1 calc R .
C4 C 0.0020(4) 1.1654(9) 0.4183(5) 0.079(2) Uani 1 1 d . .
H4 H -0.0058 1.2659 0.4258 0.095 Uiso 1 1 calc R .
C5 C -0.0546(4) 1.0740(10) 0.3804(5) 0.088(3) Uani 1 1 d . .
H5 H -0.0986 1.1161 0.3629 0.106 Uiso 1 1 calc R .
C6 C -0.0464(3) 0.9265(10) 0.3690(5) 0.078(2) Uani 1 1 d . .
H6 H -0.0840 0.8666 0.3446 0.094 Uiso 1 1 calc R .
C7 C 0.1152(3) 0.7223(6) 0.4328(3) 0.0427(11) Uani 1 1 d . .
C8 C 0.0046(3) 0.5893(9) 0.3688(5) 0.075(2) Uani 1 1 d . .
H8A H -0.0345 0.5871 0.3902 0.090 Uiso 1 1 calc R .
H8B H 0.0328 0.5015 0.3871 0.090 Uiso 1 1 calc R .
C9 C -0.0218(7) 0.5827(15) 0.2833(7) 0.150(5) Uani 1 1 d . .
H9A H -0.0593 0.6527 0.2658 0.225 Uiso 1 1 calc GR .
H9B H -0.0383 0.4837 0.2678 0.225 Uiso 1 1 calc GR .
H9C H 0.0150 0.6076 0.2614 0.225 Uiso 1 1 calc GR .
C10 C 0.2017(3) 0.9195(6) 0.4972(3) 0.0482(12) Uani 1 1 d . .
H10A H 0.2071 0.9051 0.5516 0.058 Uiso 1 1 calc DR .
H10B H 0.2033 1.0261 0.4880 0.058 Uiso 1 1 calc R .
C11 C 0.2630(2) 0.8425(6) 0.4758(3) 0.0377(10) Uani 1 1 d . .
C12 C 0.2699(3) 0.8772(5) 0.4030(3) 0.0398(11) Uani 1 1 d . .
C13 C 0.3241(3) 0.8144(6) 0.3796(3) 0.0417(11) Uani 1 1 d . .
C14 C 0.3701(2) 0.7154(6) 0.4283(3) 0.0375(10) Uani 1 1 d . .
C15 C 0.3653(2) 0.6863(6) 0.5030(3) 0.0400(11) Uani 1 1 d . .
C16 C 0.3122(2) 0.7516(6) 0.5272(3) 0.0368(10) Uani 1 1 d . .
C17 C 0.2185(3) 0.9794(7) 0.3495(3) 0.0569(15) Uani 1 1 d . U
H17A H 0.2402 1.0258 0.3146 0.085 Uiso 1 1 d R .
H17B H 0.2036 1.0549 0.3789 0.085 Uiso 1 1 d R .
H17C H 0.1790 0.9225 0.3210 0.085 Uiso 1 1 d R .
C18 C 0.3322(4) 0.8524(8) 0.3023(4) 0.0679(18) Uani 1 1 d . .
H18A H 0.2893 0.8328 0.2635 0.102 Uiso 1 1 calc GR .
H18B H 0.3685 0.7925 0.2927 0.102 Uiso 1 1 calc GR .
H18C H 0.3438 0.9562 0.3011 0.102 Uiso 1 1 calc GR .
C19 C 0.4206(3) 0.5895(8) 0.5597(3) 0.0577(15) Uani 1 1 d . .
H19A H 0.4658 0.6129 0.5546 0.087 Uiso 1 1 calc DGR .
H19B H 0.4107 0.4858 0.5483 0.087 Uiso 1 1 calc GR .
H19C H 0.4197 0.6099 0.6113 0.087 Uiso 1 1 calc DGR .
C20 C 0.3084(3) 0.7132(6) 0.6096(3) 0.0559(15) Uani 1 1 d . .
H20A H 0.3203 0.6100 0.6205 0.084 Uiso 1 1 calc DGR .
H20B H 0.2621 0.7307 0.6128 0.084 Uiso 1 1 calc DGR .
H20C H 0.3404 0.7751 0.6463 0.084 Uiso 1 1 calc GR .
C21 C 0.4268(3) 0.6438(7) 0.3988(3) 0.0486(13) Uani 1 1 d . .
H21A H 0.4547 0.7227 0.3859 0.058 Uiso 1 1 calc R .
H21B H 0.4569 0.5856 0.4401 0.058 Uiso 1 1 calc DR .
C22 C 0.4281(2) 0.5461(6) 0.2693(3) 0.0390(11) Uani 1 1 d . .
C23 C 0.3901(3) 0.4439(6) 0.2177(3) 0.0404(11) Uani 1 1 d . .
C24 C 0.4010(3) 0.4197(7) 0.1465(3) 0.0513(13) Uani 1 1 d . .
H24 H 0.3740 0.3527 0.1113 0.062 Uiso 1 1 calc R .
C25 C 0.4538(3) 0.4995(7) 0.1303(4) 0.0591(16) Uani 1 1 d . .
H25 H 0.4627 0.4871 0.0831 0.071 Uiso 1 1 calc R .
C26 C 0.4939(3) 0.5979(7) 0.1836(4) 0.0591(16) Uani 1 1 d . .
H26 H 0.5303 0.6472 0.1716 0.071 Uiso 1 1 calc R .
C27 C 0.4822(3) 0.6260(7) 0.2535(3) 0.0492(13) Uani 1 1 d . .
H27 H 0.5089 0.6943 0.2883 0.059 Uiso 1 1 calc R .
C28 C 0.3500(3) 0.4464(6) 0.3219(3) 0.0384(11) Uani 1 1 d . .
C29 C 0.2926(3) 0.2647(7) 0.2194(3) 0.0561(14) Uani 1 1 d . .
H29A H 0.2838 0.2068 0.2608 0.067 Uiso 1 1 calc R .
H29B H 0.3128 0.1982 0.1893 0.067 Uiso 1 1 calc R .
C30 C 0.2262(4) 0.3228(10) 0.1702(5) 0.090(3) Uani 1 1 d . .
H30A H 0.2126 0.4089 0.1940 0.136 Uiso 1 1 calc GR .
H30B H 0.1911 0.2470 0.1634 0.136 Uiso 1 1 calc GR .
H30C H 0.2315 0.3502 0.1210 0.136 Uiso 1 1 calc GR .

loop_
_atom_site_aniso_label
_atom_site_aniso_U_11
_atom_site_aniso_U_22
_atom_site_aniso_U_33
_atom_site_aniso_U_23
_atom_site_aniso_U_13
_atom_site_aniso_U_12
Pd1 0.0400(2) 0.0369(2) 0.0496(2) 0.00134(16) 0.02365(18) -0.00190(15)
Pd2 0.0389(2) 0.0390(2) 0.0395(2) 0.00035(15) 0.02042(16) -0.00232(15)
Cl1 0.0620(8) 0.0573(8) 0.0656(9) 0.0158(7) 0.0481(7) 0.0132(7)
Cl2 0.0576(8) 0.0434(7) 0.0599(8) 0.0114(6) 0.0371(6) 0.0050(6)
Cl3 0.0443(6) 0.0485(7) 0.0475(7) 0.0117(5) 0.0245(5) 0.0148(5)
Cl4 0.0320(5) 0.0399(6) 0.0324(5) -0.0012(4) 0.0150(4) 0.0016(4)
N1 0.038(2) 0.055(3) 0.066(3) 0.003(2) 0.020(2) -0.003(2)
N2 0.041(2) 0.037(2) 0.051(2) 0.0008(18) 0.0193(19) 0.0030(18)
N3 0.034(2) 0.044(2) 0.033(2) -0.0014(17) 0.0157(16) -0.0031(17)
N4 0.048(2) 0.043(2) 0.040(2) -0.0050(18) 0.0209(19) -0.0023(19)
C1 0.042(3) 0.067(4) 0.062(4) 0.014(3) 0.024(3) 0.009(3)
C2 0.044(3) 0.050(3) 0.058(3) 0.009(3) 0.026(3) 0.009(2)
C3 0.067(4) 0.057(4) 0.076(4) 0.008(3) 0.034(3) 0.016(3)
C4 0.083(5) 0.063(4) 0.105(6) 0.024(4) 0.050(5) 0.037(4)
C5 0.066(5) 0.099(6) 0.112(7) 0.035(5) 0.045(5) 0.040(5)
C6 0.045(3) 0.099(6) 0.094(5) 0.021(4) 0.026(3) 0.018(4)
C7 0.038(3) 0.046(3) 0.049(3) 0.003(2) 0.020(2) -0.002(2)
C8 0.047(3) 0.076(5) 0.102(6) -0.006(4) 0.022(4) -0.019(3)
C9 0.165(12) 0.167(12) 0.113(9) -0.067(8) 0.032(8) -0.064(10)
C10 0.046(3) 0.052(3) 0.050(3) -0.008(2) 0.019(2) 0.000(2)
C11 0.037(2) 0.038(3) 0.040(2) -0.005(2) 0.013(2) -0.005(2)
C12 0.044(3) 0.036(3) 0.040(3) 0.001(2) 0.012(2) -0.005(2)
C13 0.045(3) 0.042(3) 0.041(3) -0.001(2) 0.016(2) -0.006(2)
C14 0.035(2) 0.046(3) 0.034(2) -0.009(2) 0.0133(19) -0.008(2)
C15 0.036(2) 0.047(3) 0.033(2) -0.005(2) 0.0046(19) -0.004(2)
C16 0.038(2) 0.043(3) 0.031(2) -0.0049(19) 0.0118(19) -0.009(2)
C17 0.064(4) 0.058(4) 0.051(3) 0.015(3) 0.022(3) 0.009(3)
C18 0.084(5) 0.075(4) 0.057(4) 0.020(3) 0.041(3) 0.013(4)
C19 0.057(3) 0.071(4) 0.043(3) 0.002(3) 0.010(3) 0.017(3)
C20 0.056(3) 0.078(4) 0.035(3) -0.001(3) 0.014(2) 0.001(3)
C21 0.036(3) 0.065(4) 0.047(3) -0.013(3) 0.015(2) -0.005(2)
C22 0.034(2) 0.046(3) 0.040(3) 0.003(2) 0.017(2) 0.005(2)
C23 0.045(3) 0.045(3) 0.038(2) 0.005(2) 0.021(2) 0.007(2)
C24 0.065(3) 0.053(3) 0.043(3) 0.000(2) 0.025(3) 0.008(3)
C25 0.075(4) 0.067(4) 0.051(3) 0.011(3) 0.042(3) 0.016(3)
C26 0.057(3) 0.071(4) 0.063(4) 0.010(3) 0.038(3) 0.002(3)
C27 0.044(3) 0.055(3) 0.057(3) 0.004(3) 0.028(3) -0.003(2)
C28 0.038(3) 0.044(3) 0.036(2) 0.000(2) 0.014(2) 0.003(2)
C29 0.069(4) 0.054(3) 0.051(3) -0.010(3) 0.027(3) -0.019(3)
C30 0.067(4) 0.101(6) 0.093(6) -0.038(5) 0.006(4) 0.004(4)

loop_
_atom_type_symbol
_atom_type_description
_atom_type_scat_dispersion_real
_atom_type_scat_dispersion_imag
_atom_type_scat_source
C C 0.0033 0.0016 'International Tables Vol C Tables 4.2.6.8 and 6.1.1.4'
H H 0.0000 0.0000 'International Tables Vol C Tables 4.2.6.8 and 6.1.1.4'
N N 0.0061 0.0033 'International Tables Vol C Tables 4.2.6.8 and 6.1.1.4'
Cl Cl 0.1484 0.1585 'International Tables Vol C Tables 4.2.6.8 and 6.1.1.4'
Pd Pd -0.9988 1.0072 'International Tables Vol C Tables 4.2.6.8 and 6.1.1.4'

loop_
_geom_angle_atom_site_label_1
_geom_angle_atom_site_label_2
_geom_angle_atom_site_label_3
_geom_angle
Cl1 Pd1 Cl2 93.93(5)
Cl1 Pd1 Cl4 175.53(5)
Cl4 Pd1 Cl2 86.15(4)
C7 Pd1 Cl1 85.26(15)
C7 Pd1 Cl2 178.69(17)
C7 Pd1 Cl4 94.74(15)
Cl2 Pd2 Cl4 86.03(4)
Cl3 Pd2 Cl2 93.66(4)
Cl3 Pd2 Cl4 174.05(5)
C28 Pd2 Cl2 177.10(15)
C28 Pd2 Cl3 85.20(15)
C28 Pd2 Cl4 95.38(15)
Pd2 Cl2 Pd1 89.45(4)
Pd1 Cl4 Pd2 89.94(4)
C1 N1 C8 125.9(5)
C7 N1 C1 109.6(5)
C7 N1 C8 124.4(5)
C2 N2 C10 120.7(4)
C7 N2 C2 109.7(4)
C7 N2 C10 129.5(4)
C22 N3 C21 124.7(4)
C28 N3 C21 125.5(4)
C28 N3 C22 109.8(4)
C23 N4 C29 125.6(4)
C28 N4 C23 109.8(4)
C28 N4 C29 124.6(4)
N1 C1 C6 132.1(6)
C2 C1 N1 106.9(5)
C2 C1 C6 120.9(6)
C1 C2 N2 106.1(5)
C1 C2 C3 122.1(5)
C3 C2 N2 131.8(6)
C2 C3 H3 121.9
C4 C3 C2 116.2(7)
C4 C3 H3 121.9
C3 C4 H4 119.1
C3 C4 C5 121.7(7)
C5 C4 H4 119.1
C4 C5 H5 119.2
C6 C5 C4 121.6(7)
C6 C5 H5 119.2
C1 C6 H6 121.2
C5 C6 C1 117.5(8)
C5 C6 H6 121.2
N1 C7 Pd1 125.6(4)
N2 C7 Pd1 126.5(4)
N2 C7 N1 107.6(5)
N1 C8 H8A 109.0
N1 C8 H8B 109.0
N1 C8 C9 112.9(7)
H8A C8 H8B 107.8
C9 C8 H8A 109.0
C9 C8 H8B 109.0
C8 C9 H9A 109.5
C8 C9 H9B 109.5
C8 C9 H9C 109.5
H9A C9 H9B 109.5
H9A C9 H9C 109.5
H9B C9 H9C 109.5
N2 C10 H10A 109.0
N2 C10 H10B 109.0
N2 C10 C11 112.8(4)
H10A C10 H10B 107.8
C11 C10 H10A 109.0
C11 C10 H10B 109.0
C12 C11 C10 115.7(4)
C12 C11 C16 120.9(4)
C16 C11 C10 123.2(4)
C11 C12 C13 119.5(5)
C11 C12 C17 120.5(5)
C13 C12 C17 119.9(5)
C12 C13 C18 119.7(5)
C14 C13 C12 119.7(4)
C14 C13 C18 120.6(5)
C13 C14 C15 120.8(4)
C13 C14 C21 117.9(4)
C15 C14 C21 121.3(5)
C14 C15 C19 120.7(5)
C16 C15 C14 119.5(4)
C16 C15 C19 119.7(4)
C11 C16 C20 123.2(4)
C15 C16 C11 119.3(4)
C15 C16 C20 117.4(4)
C12 C17 H17A 109.3
C12 C17 H17B 109.5
C12 C17 H17C 109.6
H17A C17 H17B 109.5
H17A C17 H17C 109.5
H17B C17 H17C 109.5
C13 C18 H18A 109.5
C13 C18 H18B 109.5
C13 C18 H18C 109.5
H18A C18 H18B 109.5
H18A C18 H18C 109.5
H18B C18 H18C 109.5
C15 C19 H19A 109.5
C15 C19 H19B 109.5
C15 C19 H19C 109.5
H19A C19 H19B 109.5
H19A C19 H19C 109.5
H19B C19 H19C 109.5
C16 C20 H20A 109.5
C16 C20 H20B 109.5
C16 C20 H20C 109.5
H20A C20 H20B 109.5
H20A C20 H20C 109.5
H20B C20 H20C 109.5
N3 C21 C14 115.1(4)
N3 C21 H21A 108.5
N3 C21 H21B 108.5
C14 C21 H21A 108.5
C14 C21 H21B 108.5
H21A C21 H21B 107.5
N3 C22 C27 131.5(5)
C23 C22 N3 107.5(4)
C23 C22 C27 121.0(5)
C22 C23 N4 106.1(4)
C22 C23 C24 122.3(5)
C24 C23 N4 131.6(5)
C23 C24 H24 121.6
C25 C24 C23 116.9(6)
C25 C24 H24 121.6
C24 C25 H25 119.6
C24 C25 C26 120.8(5)
C26 C25 H25 119.6
C25 C26 H26 118.6
C27 C26 C25 122.9(5)
C27 C26 H26 118.6
C22 C27 H27 121.9
C26 C27 C22 116.1(5)
C26 C27 H27 121.9
N3 C28 Pd2 126.6(3)
N3 C28 N4 106.8(4)
N4 C28 Pd2 126.4(4)
N4 C29 H29A 109.0
N4 C29 H29B 109.0
N4 C29 C30 112.9(6)
H29A C29 H29B 107.8
C30 C29 H29A 109.0
C30 C29 H29B 109.0
C29 C30 H30A 109.5
C29 C30 H30B 109.5
C29 C30 H30C 109.5
H30A C30 H30B 109.5
H30A C30 H30C 109.5
H30B C30 H30C 109.5

loop_
_geom_bond_atom_site_label_1
_geom_bond_atom_site_label_2
_geom_bond_distance
Pd1 Cl1 2.3225(13)
Pd1 Cl2 2.4089(14)
Pd1 Cl4 2.3856(11)
Pd1 C7 1.952(5)
Pd2 Cl2 2.3986(12)
Pd2 Cl3 2.3257(12)
Pd2 Cl4 2.4014(11)
Pd2 C28 1.941(5)
N1 C1 1.384(8)
N1 C7 1.354(7)
N1 C8 1.468(8)
N2 C2 1.406(7)
N2 C7 1.332(7)
N2 C10 1.452(7)
N3 C21 1.453(6)
N3 C22 1.383(6)
N3 C28 1.353(6)
N4 C23 1.396(6)
N4 C28 1.360(6)
N4 C29 1.456(7)
C1 C2 1.375(9)
C1 C6 1.402(8)
C2 C3 1.405(9)
C3 H3 0.9300
C3 C4 1.371(9)
C4 H4 0.9300
C4 C5 1.411(12)
C5 H5 0.9300
C5 C6 1.353(12)
C6 H6 0.9300
C8 H8A 0.9700
C8 H8B 0.9700
C8 C9 1.491(13)
C9 H9A 0.9600
C9 H9B 0.9600
C9 H9C 0.9600
C10 H10A 0.9700
C10 H10B 0.9700
C10 C11 1.553(7)
C11 C12 1.402(7)
C11 C16 1.408(7)
C12 C13 1.393(7)
C12 C17 1.509(7)
C13 C14 1.399(7)
C13 C18 1.496(7)
C14 C15 1.410(7)
C14 C21 1.529(7)
C15 C16 1.393(7)
C15 C19 1.546(7)
C16 C20 1.556(6)
C17 H17A 0.9600
C17 H17B 0.9601
C17 H17C 0.9598
C18 H18A 0.9600
C18 H18B 0.9600
C18 H18C 0.9600
C19 H19A 0.9600
C19 H19B 0.9600
C19 H19C 0.9600
C20 H20A 0.9600
C20 H20B 0.9600
C20 H20C 0.9600
C21 H21A 0.9700
C21 H21B 0.9700
C22 C23 1.375(7)
C22 C27 1.397(7)
C23 C24 1.387(7)
C24 H24 0.9300
C24 C25 1.377(9)
C25 H25 0.9300
C25 C26 1.384(9)
C26 H26 0.9300
C26 C27 1.378(8)
C27 H27 0.9300
C29 H29A 0.9700
C29 H29B 0.9700
C29 C30 1.474(10)
C30 H30A 0.9600
C30 H30B 0.9600
C30 H30C 0.9600

loop_
_geom_torsion_atom_site_label_1
_geom_torsion_atom_site_label_2
_geom_torsion_atom_site_label_3
_geom_torsion_atom_site_label_4
_geom_torsion
N1 C1 C2 N2 0.6(6)
N1 C1 C2 C3 -177.2(5)
N1 C1 C6 C5 176.3(7)
N2 C2 C3 C4 -176.5(6)
N2 C10 C11 C12 70.5(6)
N2 C10 C11 C16 -113.9(5)
N3 C22 C23 N4 -1.6(5)
N3 C22 C23 C24 177.1(5)
N3 C22 C27 C26 -179.1(5)
N4 C23 C24 C25 -179.6(5)
C1 N1 C7 Pd1 173.4(4)
C1 N1 C7 N2 -1.0(6)
C1 N1 C8 C9 72.3(10)
C1 C2 C3 C4 0.6(9)
C2 N2 C7 Pd1 -172.9(4)
C2 N2 C7 N1 1.4(6)
C2 N2 C10 C11 -145.7(5)
C2 C1 C6 C5 0.5(10)
C2 C3 C4 C5 -1.0(11)
C3 C4 C5 C6 1.1(12)
C4 C5 C6 C1 -0.8(12)
C6 C1 C2 N2 177.4(6)
C6 C1 C2 C3 -0.4(9)
C7 N1 C1 C2 0.2(6)
C7 N1 C1 C6 -176.0(7)
C7 N1 C8 C9 -113.2(9)
C7 N2 C2 C1 -1.2(6)
C7 N2 C2 C3 176.2(6)
C7 N2 C10 C11 39.4(7)
C8 N1 C1 C2 175.3(6)
C8 N1 C1 C6 -0.9(11)
C8 N1 C7 Pd1 -1.8(8)
C8 N1 C7 N2 -176.2(5)
C10 N2 C2 C1 -177.1(5)
C10 N2 C2 C3 0.4(9)
C10 N2 C7 Pd1 2.4(8)
C10 N2 C7 N1 176.7(5)
C10 C11 C12 C13 179.3(4)
C10 C11 C12 C17 -2.0(7)
C10 C11 C16 C15 179.7(5)
C10 C11 C16 C20 2.7(7)
C11 C12 C13 C14 1.1(7)
C11 C12 C13 C18 -179.3(5)
C12 C11 C16 C15 -4.9(7)
C12 C11 C16 C20 178.1(5)
C12 C13 C14 C15 -4.4(7)
C12 C13 C14 C21 177.4(4)
C13 C14 C15 C16 3.0(7)
C13 C14 C15 C19 -173.8(5)
C13 C14 C21 N3 -63.3(6)
C14 C15 C16 C11 1.6(7)
C14 C15 C16 C20 178.8(4)
C15 C14 C21 N3 118.5(5)
C16 C11 C12 C13 3.5(7)
C16 C11 C12 C17 -177.7(5)
C17 C12 C13 C14 -177.6(5)
C17 C12 C13 C18 1.9(8)
C18 C13 C14 C15 176.1(5)
C18 C13 C14 C21 -2.2(7)
C19 C15 C16 C11 178.5(5)
C19 C15 C16 C20 -4.4(7)
C21 N3 C22 C23 -178.4(5)
C21 N3 C22 C27 1.7(9)
C21 N3 C28 Pd2 -6.1(7)
C21 N3 C28 N4 179.1(5)
C21 C14 C15 C16 -178.8(4)
C21 C14 C15 C19 4.4(7)
C22 N3 C21 C14 137.1(5)
C22 N3 C28 Pd2 173.9(4)
C22 N3 C28 N4 -1.0(5)
C22 C23 C24 C25 2.2(8)
C23 N4 C28 Pd2 -174.9(4)
C23 N4 C28 N3 0.0(6)
C23 N4 C29 C30 -88.6(7)
C23 C22 C27 C26 1.1(8)
C23 C24 C25 C26 0.5(9)
C24 C25 C26 C27 -2.4(10)
C25 C26 C27 C22 1.6(9)
C27 C22 C23 N4 178.3(5)
C27 C22 C23 C24 -3.1(8)
C28 N3 C21 C14 -43.0(7)
C28 N3 C22 C23 1.7(5)
C28 N3 C22 C27 -178.2(5)
C28 N4 C23 C22 1.0(6)
C28 N4 C23 C24 -177.5(5)
C28 N4 C29 C30 92.9(7)
C29 N4 C23 C22 -177.7(5)
C29 N4 C23 C24 3.9(9)
C29 N4 C28 Pd2 3.8(7)
C29 N4 C28 N3 178.7(5)
